data_1556304
loop_
_publ_author_name
'Smit, Theo M.'
'Tomov, Atanas K.'
'Britovsek, George J. P.'
'Gibson, Vernon C.'
'White, Andrew J. P.'
'Williams, David J.'

_publ_section_title
;
 The effect of imine-carbon substituents in bis(imino)pyridine-based
 ethylene polymerisation catalysts across the transition series
;
_journal_issue 3
_journal_name_full 'Catalysis Science &amp; Technology'
_journal_page_first 643
_journal_paper_doi 10.1039/c2cy00448h
_journal_volume 2
_journal_year 2012
_chemical_formula_moiety 'C37 H35 Br2 N3 Ni S2, C4 H8 O'
_chemical_formula_sum 'C41 H43 Br2 N3 Ni O S2'
_chemical_formula_weight 876.43
_space_group_IT_number 61
_space_group_name_Hall '-P 2ac 2ab'
_space_group_name_H-M_alt 'P b c a'
_symmetry_cell_setting orthorhombic
_symmetry_space_group_name_H-M 'P b c a'
_atom_sites_solution_hydrogens geom
_atom_sites_solution_primary direct
_atom_sites_solution_secondary difmap
_audit_creation_method SHELXL-97
_cell_angle_alpha 90.00
_cell_angle_beta 90.00
_cell_angle_gamma 90.00
_cell_formula_units_Z 8
_cell_length_a 17.540(3)
_cell_length_b 20.405(4)
_cell_length_c 22.230(4)
_cell_measurement_reflns_used 29
_cell_measurement_temperature 203
_cell_measurement_theta_max 11.49
_cell_measurement_theta_min 5.05
_cell_volume 7956(3)
_computing_cell_refinement 'Bruker XSCANS'
_computing_data_collection 'Bruker XSCANS'
_computing_data_reduction 'Bruker SHELXTL'
_computing_molecular_graphics 'Bruker SHELXTL'
_computing_publication_material 'Bruker SHELXTL'
_computing_structure_refinement 'SHELXL-97 (Sheldrick, 1997)'
_computing_structure_solution 'SHELXS-97 (Sheldrick, 1990)'
_diffrn_ambient_temperature 203
_diffrn_measured_fraction_theta_full 0.992
_diffrn_measured_fraction_theta_max 0.992
_diffrn_measurement_device_type 'Bruker P4'
_diffrn_measurement_method '\w scans'
_diffrn_radiation_monochromator graphite
_diffrn_radiation_source 'fine-focus sealed tube'
_diffrn_radiation_type MoK\a
_diffrn_radiation_wavelength 0.71073
_diffrn_reflns_av_R_equivalents 0.0000
_diffrn_reflns_av_sigmaI/netI 0.1665
_diffrn_reflns_limit_h_max 19
_diffrn_reflns_limit_h_min 0
_diffrn_reflns_limit_k_max 22
_diffrn_reflns_limit_k_min 0
_diffrn_reflns_limit_l_max 24
_diffrn_reflns_limit_l_min 0
_diffrn_reflns_number 5835
_diffrn_reflns_theta_full 23.49
_diffrn_reflns_theta_max 23.49
_diffrn_reflns_theta_min 2.00
_diffrn_standards_decay_% 21.92
_diffrn_standards_interval_count 97
_diffrn_standards_number 3
_exptl_absorpt_coefficient_mu 2.637
_exptl_absorpt_correction_T_max 0.7727
_exptl_absorpt_correction_T_min 0.3565
_exptl_absorpt_correction_type empirical
_exptl_absorpt_process_details 'Bruker XPREP ver 5.1 (1997)'
_exptl_crystal_colour Orange-red
_exptl_crystal_density_diffrn 1.463
_exptl_crystal_density_method 'not measured'
_exptl_crystal_description plates
_exptl_crystal_F_000 3584
_exptl_crystal_size_max 0.55
_exptl_crystal_size_mid 0.20
_exptl_crystal_size_min 0.20
_refine_diff_density_max 0.702
_refine_diff_density_min -0.533
_refine_diff_density_rms 0.136
_refine_ls_extinction_method none
_refine_ls_goodness_of_fit_ref 1.049
_refine_ls_hydrogen_treatment constr
_refine_ls_matrix_type full
_refine_ls_number_parameters 457
_refine_ls_number_reflns 5835
_refine_ls_number_restraints 36
_refine_ls_restrained_S_all 1.050
_refine_ls_R_factor_all 0.1832
_refine_ls_R_factor_gt 0.0786
_refine_ls_shift/su_max 0.002
_refine_ls_shift/su_mean 0.000
_refine_ls_structure_factor_coef Fsqd
_refine_ls_weighting_details 'calc w=1/[\s^2^(Fo^2^)+(0.0708P)^2^+0.0000P] where P=(Fo^2^+2Fc^2^)/3'
_refine_ls_weighting_scheme calc
_refine_ls_wR_factor_gt 0.1878
_refine_ls_wR_factor_ref 0.2168
_reflns_number_gt 2824
_reflns_number_total 5835
_reflns_threshold_expression >2sigma(I)
_cod_data_source_file c2cy00448h.txt
_cod_data_source_block '[Ni(4)Br2]'
_cod_depositor_comments
;
The following automatic conversions were performed:

data item '_symmetry_cell_setting' value 'Orthorhombic' was changed
to 'orthorhombic' in accordance with the
/home/saulius/struct/COD-crude-data/automatic-downloads/DataCite-retrospective/RSC/depositions/lib/dictionaries/cif_core.dic
dictionary named 'cif_core.dic' version 2.4.2 last updated on
2011-04-26.

Automatic conversion script
Id: cif_fix_values 6909 2019-04-08 15:41:33Z antanas 
;
_cod_original_sg_symbol_H-M Pbca
_cod_database_code 1556304

loop_
_symmetry_equiv_pos_as_xyz
'x, y, z'
'-x+1/2, -y, z+1/2'
'-x, y+1/2, -z+1/2'
'x+1/2, -y+1/2, -z'
'-x, -y, -z'
'x-1/2, y, -z-1/2'
'x, -y-1/2, z-1/2'
'-x-1/2, y-1/2, z'

loop_
_atom_site_label
_atom_site_type_symbol
_atom_site_fract_x
_atom_site_fract_y
_atom_site_fract_z
_atom_site_U_iso_or_equiv
_atom_site_adp_type
_atom_site_occupancy
_atom_site_symmetry_multiplicity
_atom_site_calc_flag
_atom_site_refinement_flags
Ni Ni 0.25009(10) 0.32012(9) 0.55635(7) 0.0332(4) Uani 1 1 d .
Br1 Br 0.14861(10) 0.39727(9) 0.57525(7) 0.0542(4) Uani 1 1 d .
Br2 Br 0.37169(8) 0.36797(8) 0.54352(7) 0.0484(4) Uani 1 1 d .
N1 N 0.1804(6) 0.2423(5) 0.5582(5) 0.034(2) Uani 1 1 d .
C2 C 0.1369(7) 0.2310(6) 0.5083(5) 0.030(3) Uani 1 1 d .
C3 C 0.0654(8) 0.2015(7) 0.5125(6) 0.038(3) Uani 1 1 d .
H3A H 0.0358 0.1941 0.4779 0.046 Uiso 1 1 calc R
C4 C 0.0394(7) 0.1834(7) 0.5678(5) 0.038(3) Uani 1 1 d .
H4A H -0.0092 0.1642 0.5714 0.045 Uiso 1 1 calc R
C5 C 0.0843(8) 0.1931(6) 0.6201(6) 0.037(3) Uani 1 1 d .
H5A H 0.0671 0.1796 0.6582 0.044 Uiso 1 1 calc R
C6 C 0.1544(8) 0.2231(7) 0.6128(5) 0.034(3) Uani 1 1 d .
C7 C 0.1760(7) 0.2567(7) 0.4521(5) 0.033(3) Uani 1 1 d .
N7 N 0.2224(6) 0.3027(5) 0.4612(5) 0.033(3) Uani 1 1 d .
S8 S 0.1524(2) 0.22408(19) 0.38197(14) 0.0434(9) Uani 1 1 d .
C9 C 0.2085(7) 0.2425(7) 0.6622(5) 0.033(3) Uani 1 1 d .
N9 N 0.2551(6) 0.2877(5) 0.6502(4) 0.031(2) Uani 1 1 d .
S10 S 0.2044(2) 0.2033(2) 0.73315(14) 0.0473(10) Uani 1 1 d .
C11 C 0.2650(8) 0.3315(7) 0.4095(5) 0.039(3) Uani 1 1 d .
C12 C 0.2370(8) 0.3890(7) 0.3842(6) 0.038(3) Uani 1 1 d .
C13 C 0.2780(8) 0.4164(8) 0.3383(6) 0.047(4) Uani 1 1 d .
H13A H 0.2615 0.4563 0.3217 0.056 Uiso 1 1 calc R
C14 C 0.3434(7) 0.3871(7) 0.3153(6) 0.039(3) Uani 1 1 d .
C15 C 0.3688(7) 0.3304(8) 0.3410(5) 0.042(3) Uani 1 1 d .
H15A H 0.4135 0.3106 0.3262 0.050 Uiso 1 1 calc R
C16 C 0.3295(8) 0.3004(6) 0.3897(5) 0.035(3) Uani 1 1 d .
C17 C 0.1628(10) 0.4206(9) 0.4065(7) 0.060(5) Uani 1 1 d .
H17A H 0.1483 0.4558 0.3794 0.090 Uiso 1 1 calc R
H17B H 0.1706 0.4382 0.4466 0.090 Uiso 1 1 calc R
H17C H 0.1227 0.3879 0.4075 0.090 Uiso 1 1 calc R
C18 C 0.3905(10) 0.4219(10) 0.2657(6) 0.065(5) Uani 1 1 d .
H18A H 0.4179 0.3895 0.2421 0.098 Uiso 1 1 calc R
H18B H 0.4267 0.4517 0.2842 0.098 Uiso 1 1 calc R
H18C H 0.3565 0.4464 0.2396 0.098 Uiso 1 1 calc R
C19 C 0.3577(9) 0.2382(7) 0.4164(7) 0.053(4) Uani 1 1 d .
H19A H 0.3178 0.2054 0.4145 0.079 Uiso 1 1 calc R
H19B H 0.3718 0.2457 0.4581 0.079 Uiso 1 1 calc R
H19C H 0.4019 0.2231 0.3941 0.079 Uiso 1 1 calc R
C20 C 0.3096(8) 0.3098(8) 0.6964(6) 0.045(4) Uani 1 1 d .
C21 C 0.3832(8) 0.2866(8) 0.6946(7) 0.048(4) Uani 1 1 d .
C22 C 0.4343(10) 0.3091(10) 0.7380(8) 0.071(6) Uani 1 1 d .
H22A H 0.4844 0.2929 0.7379 0.085 Uiso 1 1 calc R
C23 C 0.4136(11) 0.3544(9) 0.7812(8) 0.062(5) Uani 1 1 d .
C24 C 0.3369(13) 0.3760(9) 0.7823(7) 0.069(6) Uani 1 1 d .
H24A H 0.3210 0.4054 0.8123 0.083 Uiso 1 1 calc R
C25 C 0.2845(9) 0.3542(7) 0.7394(6) 0.047(4) Uani 1 1 d .
C26 C 0.4081(9) 0.2363(9) 0.6508(9) 0.064(5) Uani 1 1 d .
H26A H 0.4002 0.2524 0.6102 0.096 Uiso 1 1 calc R
H26B H 0.3788 0.1965 0.6568 0.096 Uiso 1 1 calc R
H26C H 0.4618 0.2270 0.6568 0.096 Uiso 1 1 calc R
C27 C 0.4717(12) 0.3820(11) 0.8246(8) 0.086(7) Uani 1 1 d U
H27A H 0.5057 0.4115 0.8033 0.129 Uiso 1 1 calc R
H27B H 0.5010 0.3464 0.8420 0.129 Uiso 1 1 calc R
H27C H 0.4457 0.4058 0.8563 0.129 Uiso 1 1 calc R
C28 C 0.2022(9) 0.3801(8) 0.7385(7) 0.052(4) Uani 1 1 d .
H28A H 0.1670 0.3437 0.7422 0.077 Uiso 1 1 calc R
H28B H 0.1930 0.4029 0.7009 0.077 Uiso 1 1 calc R
H28C H 0.1948 0.4102 0.7718 0.077 Uiso 1 1 calc R
C29 C 0.0638(9) 0.1127(9) 0.3823(7) 0.055(4) Uani 1 1 d .
H29A H 0.0268 0.1366 0.3609 0.066 Uiso 1 1 calc R
C30 C 0.0518(9) 0.0468(8) 0.3985(7) 0.053(4) Uani 1 1 d .
H30A H 0.0061 0.0268 0.3863 0.064 Uiso 1 1 calc R
C31 C 0.1022(10) 0.0106(9) 0.4306(8) 0.064(5) Uani 1 1 d .
H31A H 0.0910 -0.0328 0.4418 0.077 Uiso 1 1 calc R
C32 C 0.1712(11) 0.0398(9) 0.4466(9) 0.076(6) Uani 1 1 d .
H32A H 0.2077 0.0154 0.4680 0.091 Uiso 1 1 calc R
C33 C 0.1861(9) 0.1027(8) 0.4317(8) 0.054(4) Uani 1 1 d .
H33A H 0.2329 0.1213 0.4431 0.065 Uiso 1 1 calc R
C34 C 0.1332(8) 0.1414(8) 0.3993(6) 0.045(4) Uani 1 1 d .
C35 C 0.1165(9) 0.0932(8) 0.7428(7) 0.051(4) Uani 1 1 d .
H35A H 0.0904 0.1157 0.7735 0.062 Uiso 1 1 calc R
C36 C 0.0944(10) 0.0277(9) 0.7267(11) 0.075(6) Uani 1 1 d .
H36A H 0.0523 0.0075 0.7450 0.089 Uiso 1 1 calc R
C37 C 0.1359(12) -0.0045(10) 0.6842(10) 0.072(6) Uani 1 1 d .
H37A H 0.1214 -0.0474 0.6740 0.087 Uiso 1 1 calc R
C38 C 0.1946(14) 0.0210(9) 0.6568(9) 0.077(6) Uani 1 1 d .
H38A H 0.2219 -0.0035 0.6282 0.092 Uiso 1 1 calc R
C39 C 0.2169(9) 0.0863(8) 0.6707(7) 0.051(4) Uani 1 1 d .
H39A H 0.2594 0.1044 0.6509 0.062 Uiso 1 1 calc R
C40 C 0.1783(8) 0.1239(8) 0.7120(6) 0.045(4) Uani 1 1 d .
O50 O 0.3754(11) 0.0842(10) 0.6021(8) 0.125(6) Uani 1 1 d U
C51 C 0.4534(13) 0.0697(14) 0.5933(10) 0.101(7) Uani 1 1 d U
H51A H 0.4617 0.0224 0.5897 0.122 Uiso 1 1 calc R
H51B H 0.4846 0.0867 0.6264 0.122 Uiso 1 1 calc R
C52 C 0.472(2) 0.105(2) 0.5334(15) 0.168(14) Uani 1 1 d U
H52A H 0.5207 0.0911 0.5159 0.202 Uiso 1 1 calc R
H52B H 0.4715 0.1532 0.5375 0.202 Uiso 1 1 calc R
C53 C 0.3987(18) 0.0775(17) 0.4966(14) 0.142(11) Uani 1 1 d U
H53A H 0.3873 0.1040 0.4609 0.170 Uiso 1 1 calc R
H53B H 0.4053 0.0316 0.4848 0.170 Uiso 1 1 calc R
C54 C 0.3394(16) 0.0853(15) 0.5442(10) 0.114(8) Uani 1 1 d U
H54A H 0.3124 0.1270 0.5386 0.136 Uiso 1 1 calc R
H54B H 0.3021 0.0497 0.5413 0.136 Uiso 1 1 calc R

loop_
_atom_site_aniso_label
_atom_site_aniso_U_11
_atom_site_aniso_U_22
_atom_site_aniso_U_33
_atom_site_aniso_U_23
_atom_site_aniso_U_13
_atom_site_aniso_U_12
Ni 0.0308(7) 0.0407(9) 0.0282(7) 0.0006(7) 0.0019(7) -0.0053(8)
Br1 0.0573(9) 0.0646(10) 0.0408(7) -0.0015(8) 0.0023(7) 0.0204(8)
Br2 0.0394(7) 0.0640(9) 0.0417(7) -0.0002(7) 0.0018(7) -0.0171(7)
N1 0.038(6) 0.031(6) 0.032(6) 0.001(5) 0.001(5) -0.005(5)
C2 0.031(7) 0.033(7) 0.026(6) -0.008(5) 0.005(5) 0.000(6)
C3 0.040(8) 0.047(9) 0.028(7) 0.001(6) -0.016(6) -0.008(7)
C4 0.030(6) 0.047(8) 0.036(7) -0.002(7) 0.005(5) -0.014(6)
C5 0.043(8) 0.035(8) 0.032(7) 0.007(6) 0.004(6) 0.004(6)
C6 0.039(7) 0.045(8) 0.017(6) 0.004(5) 0.009(5) 0.005(6)
C7 0.032(6) 0.051(8) 0.017(6) -0.001(6) -0.012(5) 0.001(7)
N7 0.024(5) 0.048(7) 0.026(5) 0.003(5) -0.001(4) 0.000(5)
S8 0.049(2) 0.058(2) 0.0241(16) 0.0004(15) -0.0032(15) -0.0114(18)
C9 0.037(7) 0.045(8) 0.018(6) 0.008(6) 0.000(5) -0.002(7)
N9 0.030(5) 0.049(6) 0.013(4) 0.000(4) 0.002(4) -0.006(6)
S10 0.066(2) 0.052(2) 0.0236(16) 0.0057(15) -0.0052(16) -0.016(2)
C11 0.040(8) 0.049(9) 0.029(7) -0.011(6) 0.000(6) 0.007(7)
C12 0.039(8) 0.037(8) 0.040(8) 0.005(6) -0.010(6) -0.008(6)
C13 0.049(9) 0.065(11) 0.027(7) -0.006(7) -0.006(6) -0.020(8)
C14 0.026(7) 0.059(10) 0.031(7) -0.002(7) -0.001(6) -0.022(7)
C15 0.027(7) 0.066(10) 0.033(7) -0.010(7) -0.007(6) -0.003(7)
C16 0.046(8) 0.030(7) 0.030(7) -0.002(6) -0.002(6) -0.011(6)
C17 0.057(10) 0.075(12) 0.048(9) 0.016(8) 0.007(7) 0.039(9)
C18 0.059(10) 0.103(15) 0.033(8) 0.013(8) 0.008(7) -0.040(10)
C19 0.048(9) 0.048(9) 0.062(9) -0.011(8) 0.003(8) 0.026(8)
C20 0.043(8) 0.058(10) 0.034(7) 0.002(7) 0.005(6) -0.020(7)
C21 0.043(9) 0.045(9) 0.056(9) 0.013(7) -0.013(7) -0.018(7)
C22 0.045(9) 0.097(16) 0.071(12) 0.038(12) -0.029(9) -0.033(10)
C23 0.064(11) 0.061(12) 0.061(11) 0.021(9) -0.023(9) -0.033(10)
C24 0.117(17) 0.062(12) 0.029(8) 0.008(7) -0.012(9) -0.043(12)
C25 0.070(10) 0.053(10) 0.018(7) 0.010(6) 0.003(6) -0.030(8)
C26 0.033(8) 0.062(12) 0.098(13) 0.022(10) -0.009(9) -0.006(8)
C27 0.090(12) 0.113(15) 0.055(9) 0.024(10) -0.040(9) -0.043(11)
C28 0.058(10) 0.060(12) 0.037(8) -0.005(7) 0.001(7) -0.010(8)
C29 0.045(9) 0.076(13) 0.042(8) 0.000(8) -0.003(7) 0.008(8)
C30 0.040(9) 0.060(11) 0.060(10) -0.017(8) -0.009(7) -0.013(8)
C31 0.068(12) 0.057(11) 0.067(11) -0.009(9) 0.008(9) -0.008(9)
C32 0.073(12) 0.059(12) 0.097(14) -0.018(11) -0.020(11) 0.039(10)
C33 0.046(8) 0.040(9) 0.077(11) -0.010(9) -0.008(8) -0.001(7)
C34 0.041(8) 0.058(10) 0.036(7) -0.009(6) -0.014(6) -0.006(8)
C35 0.040(8) 0.064(10) 0.051(9) 0.011(8) 0.005(7) 0.006(8)
C36 0.037(9) 0.058(12) 0.128(18) 0.050(12) -0.019(11) -0.017(9)
C37 0.060(12) 0.059(12) 0.099(15) 0.019(11) -0.040(12) -0.012(11)
C38 0.113(18) 0.045(11) 0.072(12) -0.006(9) -0.016(12) 0.024(12)
C39 0.046(8) 0.056(11) 0.053(9) 0.007(8) 0.008(7) 0.024(8)
C40 0.040(8) 0.060(10) 0.035(7) 0.012(7) -0.016(6) -0.021(7)
O50 0.102(11) 0.159(14) 0.114(11) -0.002(11) -0.015(10) 0.010(11)
C51 0.080(12) 0.139(16) 0.085(12) -0.010(12) -0.001(10) 0.036(12)
C52 0.136(19) 0.21(2) 0.155(19) 0.007(17) 0.020(16) -0.001(17)
C53 0.143(18) 0.151(19) 0.131(17) -0.026(15) 0.024(15) 0.009(15)
C54 0.118(15) 0.144(17) 0.079(12) 0.015(12) -0.016(12) 0.006(14)

loop_
_atom_type_symbol
_atom_type_description
_atom_type_scat_dispersion_real
_atom_type_scat_dispersion_imag
_atom_type_scat_source
C C 0.0033 0.0016 'International Tables Vol C Tables 4.2.6.8 and 6.1.1.4'
H H 0.0000 0.0000 'International Tables Vol C Tables 4.2.6.8 and 6.1.1.4'
N N 0.0061 0.0033 'International Tables Vol C Tables 4.2.6.8 and 6.1.1.4'
O O 0.0106 0.0060 'International Tables Vol C Tables 4.2.6.8 and 6.1.1.4'
S S 0.1246 0.1234 'International Tables Vol C Tables 4.2.6.8 and 6.1.1.4'
Ni Ni 0.3393 1.1124 'International Tables Vol C Tables 4.2.6.8 and 6.1.1.4'
Br Br -0.2901 2.4595 'International Tables Vol C Tables 4.2.6.8 and 6.1.1.4'

loop_
_geom_angle_atom_site_label_1
_geom_angle_atom_site_label_2
_geom_angle_atom_site_label_3
_geom_angle
N1 Ni N9 76.4(4)
N1 Ni N7 75.9(4)
N9 Ni N7 151.2(4)
N1 Ni Br2 151.7(3)
N9 Ni Br2 101.8(3)
N7 Ni Br2 98.6(3)
N1 Ni Br1 93.6(3)
N9 Ni Br1 93.5(3)
N7 Ni Br1 96.3(3)
Br2 Ni Br1 114.66(9)
C6 N1 C2 119.5(11)
C6 N1 Ni 116.9(9)
C2 N1 Ni 117.2(8)
N1 C2 C3 121.3(11)
N1 C2 C7 110.9(10)
C3 C2 C7 127.7(11)
C4 C3 C2 118.6(11)
C3 C4 C5 121.0(12)
C6 C5 C4 117.4(11)
N1 C6 C5 122.1(12)
N1 C6 C9 111.4(11)
C5 C6 C9 126.3(11)
N7 C7 C2 114.8(11)
N7 C7 S8 125.5(10)
C2 C7 S8 119.7(9)
C7 N7 C11 119.7(11)
C7 N7 Ni 114.7(8)
C11 N7 Ni 124.5(8)
C7 S8 C34 102.4(6)
N9 C9 C6 116.5(11)
N9 C9 S10 123.1(10)
C6 C9 S10 120.4(10)
C9 N9 C20 119.8(10)
C9 N9 Ni 113.4(8)
C20 N9 Ni 126.6(8)
C40 S10 C9 100.9(6)
C16 C11 C12 123.5(13)
C16 C11 N7 118.7(12)
C12 C11 N7 117.8(11)
C13 C12 C11 117.4(14)
C13 C12 C17 121.0(14)
C11 C12 C17 121.6(12)
C12 C13 C14 122.2(15)
C15 C14 C13 118.6(13)
C15 C14 C18 120.9(14)
C13 C14 C18 120.2(15)
C14 C15 C16 121.7(13)
C11 C16 C15 116.5(13)
C11 C16 C19 122.8(13)
C15 C16 C19 120.8(13)
C21 C20 C25 122.8(14)
C21 C20 N9 119.0(13)
C25 C20 N9 118.2(14)
C20 C21 C22 118.0(17)
C20 C21 C26 122.4(13)
C22 C21 C26 119.5(16)
C23 C22 C21 122.1(18)
C22 C23 C24 118.0(15)
C22 C23 C27 121.0(19)
C24 C23 C27 121.0(19)
C25 C24 C23 121.0(18)
C20 C25 C24 118.0(17)
C20 C25 C28 120.9(13)
C24 C25 C28 121.2(16)
C34 C29 C30 117.3(15)
C31 C30 C29 124.0(15)
C30 C31 C32 117.8(17)
C33 C32 C31 120.7(17)
C32 C33 C34 121.9(16)
C29 C34 C33 118.2(15)
C29 C34 S8 120.4(12)
C33 C34 S8 121.3(11)
C40 C35 C36 119.5(16)
C37 C36 C35 118.6(16)
C38 C37 C36 124(2)
C37 C38 C39 119(2)
C40 C39 C38 122.1(17)
C39 C40 C35 116.7(15)
C39 C40 S10 124.6(12)
C35 C40 S10 118.4(12)
C51 O50 C54 107.7(19)
O50 C51 C52 103(2)
C51 C52 C53 96(3)
C54 C53 C52 99(2)
O50 C54 C53 109(2)

loop_
_geom_bond_atom_site_label_1
_geom_bond_atom_site_label_2
_geom_bond_distance
Ni N1 2.005(10)
Ni N9 2.191(9)
Ni N7 2.200(10)
Ni Br2 2.363(2)
Ni Br1 2.413(2)
N1 C6 1.355(16)
N1 C2 1.366(16)
C2 C3 1.394(18)
C2 C7 1.518(17)
C3 C4 1.364(18)
C4 C5 1.418(18)
C5 C6 1.383(19)
C6 C9 1.504(18)
C7 N7 1.258(17)
C7 S8 1.746(12)
N7 C11 1.491(17)
S8 C34 1.763(16)
C9 N9 1.260(17)
C9 S10 1.769(12)
N9 C20 1.474(17)
S10 C40 1.748(16)
C11 C16 1.370(19)
C11 C12 1.39(2)
C12 C13 1.37(2)
C12 C17 1.53(2)
C13 C14 1.39(2)
C14 C15 1.37(2)
C14 C18 1.551(18)
C15 C16 1.421(19)
C16 C19 1.484(19)
C20 C21 1.37(2)
C20 C25 1.39(2)
C21 C22 1.40(2)
C21 C26 1.48(2)
C22 C23 1.38(3)
C23 C24 1.41(3)
C23 C27 1.51(2)
C24 C25 1.40(2)
C25 C28 1.54(2)
C29 C34 1.40(2)
C29 C30 1.41(2)
C30 C31 1.36(2)
C31 C32 1.39(3)
C32 C33 1.35(2)
C33 C34 1.42(2)
C35 C40 1.43(2)
C35 C36 1.44(3)
C36 C37 1.36(3)
C37 C38 1.31(3)
C38 C39 1.42(3)
C39 C40 1.37(2)
O50 C51 1.41(3)
O50 C54 1.44(3)
C51 C52 1.55(4)
C52 C53 1.63(4)
C53 C54 1.49(4)
